data_4065251
loop_
_publ_author_name
'Phillips, Andrew D.'
'Thommes, Katrin'
'Scopelliti, Rosario'
'Gandolfi, Claudio'
'Albrecht, Martin'
'Severin, Kay'
'Schreiber, Dominique F.'
'Dyson, Paul J.'

_publ_section_title
;
 Modulating the Steric, Electronic, and Catalytic Properties of Cp*
 Ruthenium Half-Sandwich Complexes with \b-Diketiminato Ligands
;
_journal_issue 22
_journal_name_full Organometallics
_journal_page_first 6119
_journal_paper_doi 10.1021/om2006479
_journal_volume 30
_journal_year 2011
_chemical_formula_moiety 'C31 H22 F18 N2 Ru, C6 H6'
_chemical_formula_sum 'C37 H28 F18 N2 Ru'
_chemical_formula_weight 943.68
_chemical_name_common Cp*Ru(3,5-(CF3)2C6H3(CF3))2CH
_chemical_name_systematic
; 
 ? 
;
_space_group_IT_number 14
_symmetry_cell_setting monoclinic
_symmetry_Int_Tables_number 14
_symmetry_space_group_name_Hall '-P 2ybc'
_symmetry_space_group_name_H-M 'P 1 21/c 1'
_atom_sites_solution_hydrogens geom
_atom_sites_solution_primary direct
_atom_sites_solution_secondary difmap
_audit_creation_method SHELXL-97
_cell_angle_alpha 90.00
_cell_angle_beta 111.995(14)
_cell_angle_gamma 90.00
_cell_formula_units_Z 8
_cell_length_a 8.7701(14)
_cell_length_b 39.424(4)
_cell_length_c 23.119(4)
_cell_measurement_reflns_used 208
_cell_measurement_temperature 103(2)
_cell_measurement_theta_max 20.242
_cell_measurement_theta_min 3.505
_cell_volume 7412(2)
_computing_cell_refinement 'Dirax/lsq (Duisenberg A.J.M., Nonius B.V., 1989-2000)'
_computing_data_collection 'Collect (Hooft, R.W.W., 1998. Nonius B.V., 1997-2000)'
_computing_data_reduction 'EvalCCD (Hooft R.W.W., Nonius B.V., 1998)'
_computing_molecular_graphics 'ORTEP-3 for windows 2.02 (Farrugia, 2008)'
_computing_publication_material 'WinGX 1.80.05 (Farrugia, 2009)'
_computing_structure_refinement 'SHELXL-97 (Sheldrick G.M., 2008)'
_computing_structure_solution 'SHELXS-97 (Sheldrick G.M., 2008)'
_diffrn_ambient_temperature 103(2)
_diffrn_detector 'Bruker Apex II CCD'
_diffrn_detector_area_resol_mean 9.091
_diffrn_measured_fraction_theta_full 0.985
_diffrn_measured_fraction_theta_max 0.985
_diffrn_measurement_device_type 'Bruker-Nonus KappaCCD with \k-goniostat'
_diffrn_measurement_method '\f & \w scans'
_diffrn_radiation_monochromator graphite
_diffrn_radiation_source 'Nonus (Mo) X-ray Source'
_diffrn_radiation_type MoK\a
_diffrn_radiation_wavelength 0.71073
_diffrn_reflns_av_R_equivalents 0.0612
_diffrn_reflns_av_sigmaI/netI 0.0450
_diffrn_reflns_limit_h_max 10
_diffrn_reflns_limit_h_min -10
_diffrn_reflns_limit_k_max 46
_diffrn_reflns_limit_k_min -46
_diffrn_reflns_limit_l_max 27
_diffrn_reflns_limit_l_min -27
_diffrn_reflns_number 88177
_diffrn_reflns_theta_full 25.00
_diffrn_reflns_theta_max 25.00
_diffrn_reflns_theta_min 3.37
_diffrn_source 'Enraf Nonius FR590'
_exptl_absorpt_coefficient_mu 0.545
_exptl_absorpt_correction_T_max 1.0
_exptl_absorpt_correction_T_min 0.719776
_exptl_absorpt_correction_type multi-scan
_exptl_absorpt_process_details
;
 Bruker Nonius Area Dector Scaling and Absorption Correction
 SADABS 2.10 (Bruker, 2003)
 based on an algorithm described by
 R.H. Blessing, Acta Cryst. (1995), a51, 33-38
;
_exptl_crystal_colour orange
_exptl_crystal_density_diffrn 1.691
_exptl_crystal_density_method 'not measured'
_exptl_crystal_description block
_exptl_crystal_F_000 3760
_exptl_crystal_size_max 0.553
_exptl_crystal_size_mid 0.290
_exptl_crystal_size_min 0.210
_refine_diff_density_max 1.300
_refine_diff_density_min -1.091
_refine_diff_density_rms 0.116
_refine_ls_extinction_method none
_refine_ls_goodness_of_fit_ref 1.235
_refine_ls_hydrogen_treatment constr
_refine_ls_matrix_type full
_refine_ls_number_parameters 1095
_refine_ls_number_reflns 12869
_refine_ls_number_restraints 26
_refine_ls_restrained_S_all 1.234
_refine_ls_R_factor_all 0.0775
_refine_ls_R_factor_gt 0.0651
_refine_ls_shift/su_max 0.002
_refine_ls_shift/su_mean 0.000
_refine_ls_structure_factor_coef Fsqd
_refine_ls_weighting_details 'calc w=1/[\s^2^(Fo^2^)+(0.0000P)^2^+54.1019P] where P=(Fo^2^+2Fc^2^)/3'
_refine_ls_weighting_scheme calc
_refine_ls_wR_factor_gt 0.1327
_refine_ls_wR_factor_ref 0.1380
_reflns_number_gt 11255
_reflns_number_total 12869
_reflns_threshold_expression I>2/s(I)
_cod_data_source_file om2006479_si_001.cif
_cod_data_source_block adp479
_cod_original_cell_volume 7411.7(19)
_cod_database_code 4065251

loop_
_symmetry_equiv_pos_as_xyz
'x, y, z'
'-x, y+1/2, -z+1/2'
'-x, -y, -z'
'x, -y-1/2, z-1/2'

loop_
_atom_site_label
_atom_site_type_symbol
_atom_site_fract_x
_atom_site_fract_y
_atom_site_fract_z
_atom_site_U_iso_or_equiv
_atom_site_adp_type
_atom_site_occupancy
_atom_site_symmetry_multiplicity
_atom_site_calc_flag
_atom_site_refinement_flags
_atom_site_disorder_assembly
_atom_site_disorder_group
C1 C 0.3038(10) 0.79782(18) 0.1149(3) 0.0171(16) Uani 1 1 d . . .
C2 C 0.1391(10) 0.7998(2) 0.1072(4) 0.0198(17) Uani 1 1 d . . .
H2 H 0.1058 0.7942 0.1407 0.024 Uiso 1 1 calc R . .
C3 C 0.0232(10) 0.8102(2) 0.0501(4) 0.0230(18) Uani 1 1 d . . .
C4 C 0.0679(10) 0.8182(2) 0.0007(4) 0.0210(18) Uani 1 1 d . . .
H4 H -0.0124 0.8251 -0.0382 0.025 Uiso 1 1 calc R . .
C5 C 0.2347(12) 0.8159(2) 0.0088(4) 0.027(2) Uani 1 1 d . C .
C6 C 0.3506(11) 0.8054(2) 0.0657(4) 0.0245(19) Uani 1 1 d . . .
H6 H 0.4628 0.8034 0.0707 0.029 Uiso 1 1 calc R . .
C7 C -0.1563(12) 0.8113(2) 0.0424(4) 0.034(2) Uani 1 1 d . . .
C8 C 0.2875(13) 0.8255(3) -0.0443(5) 0.043(2) Uani 1 1 d . . .
C9 C 0.4470(10) 0.75339(19) 0.1829(3) 0.0192(17) Uani 1 1 d . . .
C10 C 0.3742(13) 0.7289(2) 0.1283(4) 0.034(2) Uani 1 1 d . . .
C11 C 0.5436(10) 0.73740(18) 0.2389(4) 0.0260(18) Uani 1 1 d . . .
H11 H 0.5502 0.7134 0.2377 0.031 Uiso 1 1 calc R . .
C12 C 0.6307(11) 0.7527(2) 0.2958(4) 0.0245(19) Uani 1 1 d . . .
C13 C 0.7228(15) 0.7292(2) 0.3495(5) 0.042(3) Uani 1 1 d . . .
C14 C 0.7462(10) 0.79841(18) 0.3662(3) 0.0159(16) Uani 1 1 d . . .
C15 C 0.9150(10) 0.8025(2) 0.3796(4) 0.0212(17) Uani 1 1 d . . .
H15 H 0.9587 0.7982 0.3484 0.025 Uiso 1 1 calc R . .
C16 C 1.0191(9) 0.8131(2) 0.4395(4) 0.0229(18) Uani 1 1 d . . .
C17 C 0.9590(10) 0.8193(2) 0.4859(3) 0.0205(17) Uani 1 1 d . . .
H17 H 1.0307 0.8263 0.5262 0.025 Uiso 1 1 calc R . .
C18 C 0.7918(9) 0.8150(2) 0.4725(4) 0.0194(17) Uani 1 1 d . . .
C19 C 0.6845(10) 0.8051(2) 0.4130(4) 0.0212(18) Uani 1 1 d . . .
H19 H 0.5702 0.8029 0.4043 0.025 Uiso 1 1 calc R . .
C20 C 1.2010(11) 0.8174(3) 0.4514(4) 0.034(2) Uani 1 1 d . . .
C21 C 0.7221(11) 0.8218(3) 0.5206(4) 0.030(2) Uani 1 1 d . . .
C22 C 0.6673(10) 0.86901(19) 0.2396(5) 0.029(2) Uani 1 1 d . . .
C23 C 0.6244(11) 0.87132(19) 0.2937(4) 0.0194(18) Uani 1 1 d U . .
C24 C 0.4546(11) 0.86957(17) 0.2735(4) 0.0203(19) Uani 1 1 d . . .
C25 C 0.3866(10) 0.87072(19) 0.2058(4) 0.0221(19) Uani 1 1 d . . .
C26 C 0.5201(13) 0.87062(19) 0.1860(4) 0.029(2) Uani 1 1 d . . .
C27 C 0.8426(13) 0.8703(2) 0.2416(8) 0.069(4) Uani 1 1 d . . .
H27A H 0.8499 0.8571 0.2068 0.104 Uiso 1 1 calc R . .
H27B H 0.9176 0.8607 0.2811 0.104 Uiso 1 1 calc R . .
H27C H 0.8731 0.8939 0.2382 0.104 Uiso 1 1 calc R . .
C28 C 0.7432(16) 0.8798(2) 0.3581(5) 0.060(4) Uani 1 1 d . . .
H28A H 0.7548 0.9045 0.3627 0.090 Uiso 1 1 calc R . .
H28B H 0.8504 0.8696 0.3647 0.090 Uiso 1 1 calc R . .
H28C H 0.7019 0.8708 0.3890 0.090 Uiso 1 1 calc R . .
C29 C 0.3473(15) 0.8715(2) 0.3115(6) 0.051(3) Uani 1 1 d . . .
H29A H 0.4063 0.8618 0.3530 0.077 Uiso 1 1 calc R . .
H29B H 0.2458 0.8587 0.2905 0.077 Uiso 1 1 calc R . .
H29C H 0.3201 0.8952 0.3157 0.077 Uiso 1 1 calc R . .
C30 C 0.2057(13) 0.8751(3) 0.1644(6) 0.057(3) Uani 1 1 d . . .
H30A H 0.1724 0.8986 0.1668 0.085 Uiso 1 1 calc R . .
H30B H 0.1387 0.8598 0.1785 0.085 Uiso 1 1 calc R . .
H30C H 0.1897 0.8697 0.1211 0.085 Uiso 1 1 calc R . .
C31 C 0.516(2) 0.8755(2) 0.1201(5) 0.065(4) Uani 1 1 d . . .
H31A H 0.5859 0.8583 0.1115 0.097 Uiso 1 1 calc R . .
H31B H 0.5579 0.8982 0.1164 0.097 Uiso 1 1 calc R . .
H31C H 0.4032 0.8732 0.0901 0.097 Uiso 1 1 calc R . .
C32 C 0.4836(10) 0.94970(17) 0.6196(3) 0.0137(16) Uani 1 1 d . . .
C33 C 0.3309(11) 0.9433(2) 0.5723(4) 0.0243(19) Uani 1 1 d . . .
H33 H 0.2326 0.9468 0.5798 0.029 Uiso 1 1 calc R . .
C34 C 0.3228(10) 0.9318(2) 0.5142(4) 0.0222(18) Uani 1 1 d . . .
C35 C 0.4643(10) 0.9275(2) 0.5012(4) 0.0234(18) Uani 1 1 d . . .
H35 H 0.4584 0.9202 0.4612 0.028 Uiso 1 1 calc R . .
C36 C 0.6166(10) 0.9344(2) 0.5494(4) 0.0228(18) Uani 1 1 d . . .
C37 C 0.6248(10) 0.94540(19) 0.6075(3) 0.0173(17) Uani 1 1 d . . .
H37 H 0.7288 0.9500 0.6392 0.021 Uiso 1 1 calc R . .
C38 C 0.1566(12) 0.9259(3) 0.4641(4) 0.037(2) Uani 1 1 d . . .
C40 C 0.7775(13) 0.9299(3) 0.5392(4) 0.037(2) Uani 1 1 d . . .
C41 C 0.5073(10) 0.9958(2) 0.6891(4) 0.0219(18) Uani 1 1 d . . .
C42 C 0.4911(14) 1.0188(2) 0.6343(4) 0.041(3) Uani 1 1 d . . .
C43 C 0.5293(11) 1.01177(17) 0.7447(4) 0.0268(18) Uani 1 1 d . . .
H43 H 0.5338 1.0358 0.7440 0.032 Uiso 1 1 calc R . .
C44 C 0.5458(10) 0.9975(2) 0.8009(4) 0.0231(18) Uani 1 1 d . . .
C45 C 0.5846(15) 1.0225(2) 0.8557(5) 0.041(2) Uani 1 1 d . . .
C46 C 0.5448(10) 0.95358(18) 0.8712(3) 0.0168(17) Uani 1 1 d . . .
C47 C 0.6932(10) 0.9455(2) 0.9183(3) 0.0218(18) Uani 1 1 d . . .
H47 H 0.7922 0.9461 0.9106 0.026 Uiso 1 1 calc R . .
C48 C 0.6963(10) 0.9365(2) 0.9774(4) 0.0260(19) Uani 1 1 d . D .
C49 C 0.5507(10) 0.9351(2) 0.9887(4) 0.0238(19) Uani 1 1 d . . .
H49 H 0.5523 0.9287 1.0286 0.029 Uiso 1 1 calc R . .
C50 C 0.4038(9) 0.9432(2) 0.9407(4) 0.0177(16) Uani 1 1 d . . .
C51 C 0.3982(9) 0.9526(2) 0.8817(4) 0.0177(17) Uani 1 1 d . . .
H51 H 0.2966 0.9583 0.8494 0.021 Uiso 1 1 calc R . .
C52 C 0.8586(12) 0.9268(3) 1.0278(4) 0.040(3) Uani 1 1 d . . .
C53 C 0.2414(12) 0.9431(2) 0.9519(4) 0.031(2) Uani 1 1 d . . .
C54 C 0.6454(10) 0.8796(2) 0.7735(4) 0.0234(19) Uani 1 1 d . . .
C55 C 0.5269(11) 0.88007(19) 0.8033(4) 0.0221(19) Uani 1 1 d . . .
C56 C 0.3714(10) 0.88217(19) 0.7549(4) 0.0260(19) Uani 1 1 d . . .
C57 C 0.3874(12) 0.8796(2) 0.6950(4) 0.0242(19) Uani 1 1 d . . .
C58 C 0.5587(11) 0.87749(19) 0.7073(4) 0.0211(19) Uani 1 1 d . . .
C59 C 0.8305(11) 0.8769(2) 0.8068(5) 0.042(3) Uani 1 1 d . . .
H59A H 0.8847 0.8897 0.7834 0.064 Uiso 1 1 calc R . .
H59B H 0.8635 0.8530 0.8094 0.064 Uiso 1 1 calc R . .
H59C H 0.8629 0.8863 0.8489 0.064 Uiso 1 1 calc R . .
C60 C 0.5633(17) 0.8727(2) 0.8706(5) 0.055(3) Uani 1 1 d . . .
H60A H 0.4846 0.8848 0.8840 0.083 Uiso 1 1 calc R . .
H60B H 0.6752 0.8802 0.8957 0.083 Uiso 1 1 calc R . .
H60C H 0.5540 0.8483 0.8762 0.083 Uiso 1 1 calc R . .
C61 C 0.2078(12) 0.8818(2) 0.7642(7) 0.054(3) Uani 1 1 d . . .
H61A H 0.1736 0.8583 0.7660 0.082 Uiso 1 1 calc R . .
H61B H 0.1241 0.8935 0.7293 0.082 Uiso 1 1 calc R . .
H61C H 0.2210 0.8933 0.8033 0.082 Uiso 1 1 calc R . .
C62 C 0.2457(14) 0.8754(3) 0.6334(5) 0.052(3) Uani 1 1 d . . .
H62A H 0.2872 0.8753 0.5995 0.079 Uiso 1 1 calc R . .
H62B H 0.1681 0.8942 0.6273 0.079 Uiso 1 1 calc R . .
H62C H 0.1895 0.8539 0.6333 0.079 Uiso 1 1 calc R . .
C63 C 0.6404(15) 0.8705(2) 0.6614(5) 0.047(3) Uani 1 1 d . . .
H63A H 0.7357 0.8854 0.6704 0.070 Uiso 1 1 calc R . .
H63B H 0.5619 0.8747 0.6189 0.070 Uiso 1 1 calc R . .
H63C H 0.6765 0.8468 0.6652 0.070 Uiso 1 1 calc R . .
C64 C 0.9211(15) 0.7695(3) 0.2136(5) 0.050(3) Uani 1 1 d . . .
H64 H 0.8360 0.7858 0.1977 0.060 Uiso 1 1 calc R . .
C65 C 1.0729(15) 0.7793(2) 0.2584(5) 0.049(3) Uani 1 1 d . . .
H65 H 1.0930 0.8023 0.2712 0.059 Uiso 1 1 calc R . .
C66 C 1.1911(14) 0.7554(3) 0.2832(5) 0.054(3) Uani 1 1 d . . .
H66 H 1.2938 0.7619 0.3139 0.064 Uiso 1 1 calc R . .
C67 C 1.1659(14) 0.7221(3) 0.2650(6) 0.059(3) Uani 1 1 d . . .
H67 H 1.2481 0.7055 0.2837 0.071 Uiso 1 1 calc R . .
C68 C 1.0150(15) 0.7132(3) 0.2178(6) 0.056(3) Uani 1 1 d . . .
H68 H 0.9969 0.6904 0.2032 0.067 Uiso 1 1 calc R . .
C69 C 0.8936(14) 0.7371(3) 0.1926(5) 0.051(3) Uani 1 1 d . . .
H69 H 0.7918 0.7309 0.1610 0.061 Uiso 1 1 calc R . .
C70 C 0.9823(16) 0.5278(3) 0.2628(7) 0.075(4) Uani 1 1 d . B .
H70 H 0.9466 0.5488 0.2734 0.090 Uiso 1 1 calc R . .
C71 C 0.9717(15) 0.4985(4) 0.2948(6) 0.072(4) Uani 1 1 d D . .
H71 H 0.9118 0.4977 0.3215 0.086 Uiso 1 1 calc R A 1
C72A C 1.054(9) 0.4706(10) 0.285(3) 0.05(2) Uani 0.29(10) 1 d PD B 1
H72A H 1.0591 0.4502 0.3074 0.062 Uiso 0.29(10) 1 calc PR B 1
C73A C 1.130(8) 0.4727(12) 0.242(2) 0.050(17) Uani 0.29(10) 1 d PD B 1
H73A H 1.2112 0.4564 0.2429 0.060 Uiso 0.29(10) 1 calc PR B 1
C72B C 0.999(9) 0.4686(7) 0.270(2) 0.108(18) Uani 0.71(10) 1 d PD B 2
H72B H 0.9772 0.4477 0.2859 0.130 Uiso 0.71(10) 1 calc PR B 2
C73B C 1.057(8) 0.4684(5) 0.222(2) 0.087(14) Uani 0.71(10) 1 d PD B 2
H73B H 1.0764 0.4474 0.2063 0.104 Uiso 0.71(10) 1 calc PR B 2
C74 C 1.0887(17) 0.4981(4) 0.1982(6) 0.074(4) Uani 1 1 d D . .
H74 H 1.0923 0.4953 0.1579 0.089 Uiso 1 1 calc R B 1
C75 C 1.0435(16) 0.5268(3) 0.2163(7) 0.070(4) Uani 1 1 d . B .
H75 H 1.0536 0.5473 0.1966 0.084 Uiso 1 1 calc R . .
F1 F -0.1753(7) 0.82730(19) 0.0901(3) 0.0607(19) Uani 1 1 d . . .
F2 F -0.2520(7) 0.82676(16) -0.0102(3) 0.0476(15) Uani 1 1 d . . .
F3 F -0.2202(7) 0.77989(15) 0.0400(3) 0.0502(15) Uani 1 1 d . . .
F4 F 0.3910(10) 0.8515(2) -0.0293(3) 0.072(2) Uani 1 1 d . C .
F5 F 0.3747(10) 0.80025(19) -0.0561(3) 0.074(2) Uani 1 1 d . C .
F6A F 0.207(13) 0.857(5) -0.076(5) 0.078(4) Uani 0.07(2) 1 d PU C 3
F6B F 0.1656(9) 0.8310(4) -0.0968(3) 0.078(4) Uani 0.93(2) 1 d PU C 4
F7 F 0.4190(10) 0.73605(16) 0.0808(3) 0.0609(19) Uani 1 1 d . . .
F8 F 0.2066(8) 0.72903(14) 0.1057(3) 0.0508(16) Uani 1 1 d . . .
F9 F 0.4135(9) 0.69644(14) 0.1436(3) 0.0608(19) Uani 1 1 d . . .
F10 F 0.6910(9) 0.69620(13) 0.3325(3) 0.0565(18) Uani 1 1 d . . .
F11 F 0.6753(12) 0.73312(15) 0.3974(3) 0.076(3) Uani 1 1 d . . .
F12 F 0.8851(9) 0.73263(15) 0.3707(3) 0.071(2) Uani 1 1 d . . .
F13 F 1.2227(7) 0.8394(2) 0.4116(3) 0.074(2) Uani 1 1 d . . .
F14 F 1.2879(6) 0.82875(14) 0.5090(2) 0.0352(12) Uani 1 1 d . . .
F15 F 1.2689(7) 0.78816(19) 0.4440(3) 0.067(2) Uani 1 1 d . . .
F16 F 0.6103(7) 0.84745(15) 0.5045(2) 0.0412(14) Uani 1 1 d . . .
F17 F 0.8351(6) 0.83015(18) 0.5766(2) 0.0525(18) Uani 1 1 d . . .
F18 F 0.6373(7) 0.79528(15) 0.5300(3) 0.0455(15) Uani 1 1 d . . .
F19 F 0.0558(7) 0.95237(16) 0.4542(3) 0.0497(16) Uani 1 1 d . . .
F20 F 0.0792(6) 0.89939(15) 0.4789(3) 0.0437(14) Uani 1 1 d . . .
F21 F 0.1638(7) 0.91779(17) 0.4083(2) 0.0516(17) Uani 1 1 d . . .
F22 F 0.8598(7) 0.95891(18) 0.5467(3) 0.0556(18) Uani 1 1 d . . .
F23 F 0.7524(7) 0.91845(15) 0.4820(2) 0.0404(14) Uani 1 1 d . . .
F24 F 0.8757(8) 0.9077(2) 0.5797(3) 0.075(2) Uani 1 1 d . . .
F25 F 0.6170(10) 1.01577(14) 0.6139(3) 0.067(2) Uani 1 1 d . . .
F26 F 0.3524(10) 1.01450(15) 0.5845(2) 0.071(2) Uani 1 1 d . . .
F27 F 0.4929(9) 1.05204(12) 0.6492(3) 0.0502(17) Uani 1 1 d . . .
F28 F 0.7257(9) 1.01519(15) 0.9028(3) 0.0589(19) Uani 1 1 d . . .
F29 F 0.4651(9) 1.02280(14) 0.8789(3) 0.0551(18) Uani 1 1 d . . .
F30 F 0.5962(10) 1.05423(13) 0.8381(3) 0.059(2) Uani 1 1 d . . .
F31 F 0.9337(7) 0.90142(18) 1.0100(3) 0.0603(18) Uani 1 1 d . D .
F32A F 0.845(5) 0.9339(17) 1.0813(17) 0.065(5) Uani 0.24(3) 1 d PU D 5
F32B F 0.8424(12) 0.9133(6) 1.0798(4) 0.065(5) Uani 0.76(3) 1 d PU D 6
F33 F 0.9658(7) 0.95184(18) 1.0419(3) 0.066(2) Uani 1 1 d . D .
F34 F 0.2599(6) 0.92795(15) 1.0053(2) 0.0373(13) Uani 1 1 d . . .
F35 F 0.1877(7) 0.97451(16) 0.9544(3) 0.0548(17) Uani 1 1 d . . .
F36 F 0.1239(7) 0.92722(19) 0.9062(3) 0.0598(19) Uani 1 1 d . . .
N1 N 0.4238(8) 0.78679(16) 0.1752(3) 0.0160(13) Uani 1 1 d . . .
N2 N 0.6402(8) 0.78698(15) 0.3054(3) 0.0159(13) Uani 1 1 d . . .
N3 N 0.4945(8) 0.96179(15) 0.6809(3) 0.0147(13) Uani 1 1 d . . .
N4 N 0.5370(8) 0.96323(15) 0.8094(3) 0.0145(13) Uani 1 1 d . . .
Ru1 Ru 0.53066(7) 0.823895(14) 0.24026(3) 0.01320(13) Uani 1 1 d . . .
Ru2 Ru 0.50807(7) 0.925916(14) 0.74594(3) 0.01323(13) Uani 1 1 d . . .

loop_
_atom_site_aniso_label
_atom_site_aniso_U_11
_atom_site_aniso_U_22
_atom_site_aniso_U_33
_atom_site_aniso_U_23
_atom_site_aniso_U_13
_atom_site_aniso_U_12
C1 0.021(4) 0.014(4) 0.014(4) -0.006(3) 0.003(3) -0.004(3)
C2 0.020(4) 0.021(4) 0.018(4) 0.001(3) 0.006(4) -0.004(3)
C3 0.017(4) 0.025(4) 0.025(5) -0.008(3) 0.005(4) -0.003(3)
C4 0.022(4) 0.027(5) 0.011(4) -0.002(3) 0.003(4) -0.005(3)
C5 0.033(5) 0.030(5) 0.015(4) -0.003(3) 0.006(4) -0.004(4)
C6 0.024(5) 0.034(5) 0.023(4) -0.004(4) 0.018(4) 0.000(4)
C7 0.029(5) 0.041(5) 0.032(5) 0.000(4) 0.011(5) 0.003(4)
C8 0.039(6) 0.062(7) 0.033(6) 0.004(5) 0.019(5) 0.000(6)
C9 0.021(4) 0.018(4) 0.019(4) -0.003(3) 0.008(4) -0.008(3)
C10 0.048(6) 0.021(5) 0.021(4) -0.005(3) 0.000(5) 0.004(4)
C11 0.037(5) 0.013(3) 0.029(4) 0.000(3) 0.015(4) 0.001(3)
C12 0.030(5) 0.020(4) 0.025(4) 0.009(3) 0.011(4) 0.005(4)
C13 0.068(8) 0.017(5) 0.034(6) 0.002(4) 0.010(6) 0.003(5)
C14 0.023(4) 0.015(4) 0.011(4) 0.002(3) 0.008(3) 0.004(3)
C15 0.020(4) 0.028(4) 0.017(4) 0.005(3) 0.008(4) 0.010(4)
C16 0.008(4) 0.040(5) 0.018(4) 0.010(4) 0.002(3) 0.002(3)
C17 0.018(4) 0.032(5) 0.010(4) 0.003(3) 0.003(3) 0.008(4)
C18 0.010(4) 0.029(4) 0.020(4) 0.003(3) 0.006(3) 0.005(3)
C19 0.015(4) 0.024(4) 0.026(4) 0.013(3) 0.009(4) 0.005(3)
C20 0.019(5) 0.057(6) 0.022(4) 0.012(4) 0.005(4) 0.008(4)
C21 0.019(4) 0.050(6) 0.017(4) -0.006(4) 0.004(4) 0.000(4)
C22 0.030(5) 0.012(4) 0.053(6) 0.000(4) 0.025(5) 0.000(3)
C23 0.024(4) 0.013(4) 0.010(4) 0.004(3) -0.007(3) 0.001(3)
C24 0.039(5) 0.007(3) 0.021(4) -0.003(3) 0.018(4) -0.004(3)
C25 0.015(4) 0.013(4) 0.028(5) -0.002(3) -0.003(4) 0.005(3)
C26 0.055(6) 0.008(4) 0.026(5) 0.003(3) 0.017(5) 0.001(4)
C27 0.049(7) 0.024(5) 0.164(14) -0.012(7) 0.074(10) -0.007(5)
C28 0.084(9) 0.015(5) 0.038(6) -0.004(4) -0.025(6) 0.000(5)
C29 0.089(9) 0.015(5) 0.091(9) -0.007(5) 0.080(8) -0.004(5)
C30 0.036(6) 0.023(5) 0.080(9) -0.010(5) -0.014(6) 0.008(5)
C31 0.151(14) 0.019(5) 0.041(6) 0.007(4) 0.055(8) -0.003(7)
C32 0.020(4) 0.011(4) 0.005(4) 0.002(3) 0.000(3) -0.001(3)
C33 0.021(5) 0.036(5) 0.022(4) 0.002(3) 0.015(4) -0.003(4)
C34 0.019(5) 0.030(4) 0.020(4) -0.004(3) 0.009(4) -0.005(4)
C35 0.030(5) 0.027(4) 0.014(4) 0.000(3) 0.009(4) -0.003(4)
C36 0.017(4) 0.034(5) 0.020(4) 0.005(4) 0.010(4) 0.002(4)
C37 0.018(4) 0.023(4) 0.005(4) 0.005(3) -0.002(3) -0.003(3)
C38 0.041(6) 0.055(6) 0.014(4) 0.002(4) 0.011(4) -0.004(5)
C40 0.038(6) 0.057(6) 0.022(4) 0.002(4) 0.017(5) 0.005(5)
C41 0.022(4) 0.024(4) 0.023(4) 0.005(3) 0.012(4) -0.001(4)
C42 0.063(7) 0.025(5) 0.023(5) -0.004(4) 0.003(5) 0.003(5)
C43 0.049(5) 0.010(3) 0.031(4) 0.002(3) 0.027(5) 0.005(3)
C44 0.023(5) 0.021(4) 0.023(4) 0.001(3) 0.006(4) 0.005(4)
C45 0.066(8) 0.032(5) 0.037(5) 0.000(4) 0.031(6) -0.002(5)
C46 0.029(5) 0.015(4) 0.008(4) -0.004(3) 0.009(3) -0.004(3)
C47 0.015(4) 0.032(5) 0.016(4) 0.000(3) 0.002(4) 0.000(4)
C48 0.006(4) 0.049(5) 0.015(4) -0.003(4) -0.004(4) -0.001(4)
C49 0.026(5) 0.034(5) 0.015(4) -0.004(3) 0.011(4) -0.012(4)
C50 0.013(4) 0.025(4) 0.017(4) -0.003(3) 0.009(3) 0.001(3)
C51 0.011(4) 0.028(4) 0.013(4) 0.002(3) 0.003(3) 0.005(3)
C52 0.020(5) 0.078(8) 0.016(5) 0.010(5) -0.001(4) 0.004(5)
C53 0.034(5) 0.041(5) 0.017(4) -0.006(4) 0.009(4) -0.008(5)
C54 0.015(4) 0.017(4) 0.032(5) 0.001(4) 0.002(4) 0.000(3)
C55 0.035(5) 0.014(4) 0.020(4) 0.002(3) 0.014(4) 0.004(4)
C56 0.028(5) 0.019(4) 0.039(6) 0.005(4) 0.021(5) 0.000(3)
C57 0.030(5) 0.015(4) 0.018(4) 0.002(3) -0.003(4) -0.001(4)
C58 0.039(5) 0.009(4) 0.026(5) -0.005(3) 0.025(4) -0.003(4)
C59 0.022(5) 0.024(5) 0.068(7) 0.006(5) 0.002(5) 0.007(4)
C60 0.114(11) 0.016(5) 0.042(6) 0.009(4) 0.036(7) 0.011(6)
C61 0.031(6) 0.029(5) 0.121(11) -0.010(6) 0.050(7) -0.011(4)
C62 0.049(7) 0.041(6) 0.030(6) 0.003(5) -0.028(5) -0.018(5)
C63 0.078(8) 0.025(5) 0.060(7) 0.000(5) 0.053(7) 0.003(5)
C64 0.062(8) 0.050(7) 0.053(6) 0.010(5) 0.039(7) 0.020(6)
C65 0.080(8) 0.036(5) 0.061(7) -0.017(5) 0.061(8) -0.015(5)
C66 0.042(7) 0.074(9) 0.042(6) -0.010(6) 0.012(5) -0.020(6)
C67 0.041(6) 0.056(7) 0.066(8) -0.004(6) 0.003(6) -0.003(5)
C68 0.059(8) 0.032(5) 0.072(8) -0.013(5) 0.017(7) -0.008(5)
C69 0.037(6) 0.066(8) 0.052(6) -0.006(6) 0.021(6) 0.003(6)
C70 0.042(7) 0.064(8) 0.074(9) -0.027(8) -0.028(7) 0.027(7)
C71 0.039(7) 0.111(12) 0.067(9) -0.028(9) 0.020(7) -0.015(8)
C72A 0.06(4) 0.07(4) 0.05(4) 0.01(3) 0.05(3) 0.01(3)
C73A 0.04(3) 0.05(3) 0.07(4) -0.02(3) 0.03(3) -0.01(2)
C72B 0.21(5) 0.058(17) 0.07(2) -0.019(13) 0.07(3) -0.05(2)
C73B 0.15(4) 0.049(13) 0.07(2) -0.005(11) 0.05(3) 0.015(17)
C74 0.068(9) 0.082(10) 0.067(9) 0.021(8) 0.019(8) 0.007(8)
C75 0.050(8) 0.052(8) 0.061(8) 0.015(6) -0.035(7) -0.016(6)
F1 0.024(3) 0.111(6) 0.050(3) -0.026(4) 0.017(3) 0.008(3)
F2 0.020(3) 0.068(4) 0.050(3) 0.023(3) 0.008(3) 0.008(3)
F3 0.026(3) 0.059(4) 0.064(4) 0.007(3) 0.015(3) -0.015(3)
F4 0.089(5) 0.094(5) 0.049(4) 0.000(4) 0.043(4) -0.038(5)
F5 0.099(6) 0.091(5) 0.063(4) 0.010(4) 0.064(5) 0.019(5)
F6A 0.037(5) 0.176(12) 0.019(4) 0.039(6) 0.007(4) -0.002(6)
F6B 0.037(4) 0.176(12) 0.018(3) 0.039(5) 0.007(3) -0.002(5)
F7 0.106(6) 0.048(4) 0.029(3) -0.018(3) 0.027(4) 0.005(4)
F8 0.050(4) 0.036(3) 0.044(4) -0.015(3) -0.008(3) -0.010(3)
F9 0.087(5) 0.021(3) 0.046(3) -0.013(2) -0.007(4) 0.006(3)
F10 0.095(5) 0.016(3) 0.041(3) 0.006(2) 0.005(3) -0.003(3)
F11 0.160(8) 0.041(4) 0.027(3) 0.011(3) 0.037(5) 0.002(4)
F12 0.058(4) 0.033(3) 0.078(5) 0.009(3) -0.027(4) 0.013(3)
F13 0.022(3) 0.159(7) 0.039(3) 0.040(4) 0.009(3) -0.024(4)
F14 0.017(3) 0.059(4) 0.027(2) -0.002(2) 0.005(2) -0.006(2)
F15 0.019(3) 0.108(6) 0.072(5) -0.037(4) 0.013(3) 0.013(3)
F16 0.035(3) 0.059(4) 0.036(3) -0.006(3) 0.020(3) 0.013(3)
F17 0.025(3) 0.120(6) 0.017(2) -0.020(3) 0.013(2) 0.002(3)
F18 0.043(3) 0.058(4) 0.045(3) 0.011(3) 0.028(3) -0.003(3)
F19 0.026(3) 0.067(4) 0.041(3) 0.007(3) -0.005(3) 0.001(3)
F20 0.028(3) 0.063(4) 0.035(3) -0.001(3) 0.005(3) -0.022(3)
F21 0.035(3) 0.099(5) 0.019(3) -0.011(3) 0.008(3) -0.022(3)
F22 0.036(3) 0.094(5) 0.048(4) -0.021(3) 0.029(3) -0.025(3)
F23 0.039(3) 0.062(4) 0.031(3) -0.002(2) 0.025(3) 0.007(3)
F24 0.044(4) 0.134(7) 0.063(4) 0.059(4) 0.038(4) 0.057(4)
F25 0.130(7) 0.033(3) 0.072(5) 0.012(3) 0.078(5) -0.002(4)
F26 0.122(7) 0.031(3) 0.028(3) 0.009(2) -0.009(4) 0.003(4)
F27 0.103(5) 0.013(3) 0.033(3) 0.009(2) 0.023(3) 0.003(3)
F28 0.083(5) 0.040(3) 0.033(3) -0.014(3) -0.001(4) -0.022(3)
F29 0.094(5) 0.029(3) 0.065(4) -0.016(3) 0.057(4) -0.002(3)
F30 0.134(7) 0.016(3) 0.045(3) -0.010(2) 0.053(4) -0.014(3)
F31 0.037(3) 0.077(5) 0.054(4) 0.007(3) 0.002(3) 0.025(3)
F32A 0.033(4) 0.136(14) 0.027(4) 0.050(7) 0.012(4) 0.024(8)
F32B 0.033(4) 0.135(14) 0.027(3) 0.050(7) 0.012(3) 0.024(7)
F33 0.024(3) 0.081(5) 0.064(4) -0.007(4) -0.016(3) -0.008(3)
F34 0.026(3) 0.066(4) 0.030(3) 0.005(2) 0.023(3) -0.001(3)
F35 0.046(4) 0.067(4) 0.068(4) 0.014(3) 0.041(3) 0.027(3)
F36 0.025(3) 0.117(6) 0.041(3) -0.025(3) 0.017(3) -0.032(4)
N1 0.014(3) 0.024(3) 0.012(3) -0.004(2) 0.006(3) -0.003(3)
N2 0.019(3) 0.014(3) 0.015(3) -0.004(3) 0.007(3) -0.006(3)
N3 0.015(3) 0.011(3) 0.018(3) -0.001(2) 0.006(3) 0.004(3)
N4 0.014(3) 0.014(3) 0.019(3) 0.000(2) 0.011(3) -0.003(3)
Ru1 0.0146(3) 0.0131(3) 0.0120(3) 0.0004(2) 0.0052(3) -0.0001(2)
Ru2 0.0154(3) 0.0136(3) 0.0124(3) -0.0002(2) 0.0071(3) -0.0001(2)

loop_
_atom_type_symbol
_atom_type_description
_atom_type_scat_dispersion_real
_atom_type_scat_dispersion_imag
_atom_type_scat_source
C C 0.0033 0.0016 'International Tables Vol C Tables 4.2.6.8 and 6.1.1.4'
H H 0.0000 0.0000 'International Tables Vol C Tables 4.2.6.8 and 6.1.1.4'
F F 0.0171 0.0103 'International Tables Vol C Tables 4.2.6.8 and 6.1.1.4'
N N 0.0061 0.0033 'International Tables Vol C Tables 4.2.6.8 and 6.1.1.4'
Ru Ru -1.2594 0.8363 'International Tables Vol C Tables 4.2.6.8 and 6.1.1.4'

loop_
_geom_angle_atom_site_label_1
_geom_angle_atom_site_label_2
_geom_angle_atom_site_label_3
_geom_angle
C6 C1 C2 119.8(8)
C6 C1 N1 121.4(7)
C2 C1 N1 118.8(7)
C1 C2 C3 119.6(7)
C1 C2 H2 120.2
C3 C2 H2 120.2
C4 C3 C2 121.4(8)
C4 C3 C7 120.1(8)
C2 C3 C7 118.5(7)
C3 C4 C5 118.7(8)
C3 C4 H4 120.7
C5 C4 H4 120.7
C6 C5 C4 120.1(7)
C6 C5 C8 120.3(8)
C4 C5 C8 119.6(8)
C1 C6 C5 120.5(8)
C1 C6 H6 119.8
C5 C6 H6 119.8
F1 C7 F2 107.9(8)
F1 C7 F3 106.7(8)
F2 C7 F3 105.7(8)
F1 C7 C3 111.3(8)
F2 C7 C3 113.0(8)
F3 C7 C3 111.8(8)
F6B C8 F4 110.9(10)
F6B C8 F5 105.5(10)
F4 C8 F5 103.9(9)
F6B C8 F6A 48(6)
F4 C8 F6A 68(6)
F5 C8 F6A 137(4)
F6B C8 C5 113.8(8)
F4 C8 C5 111.6(8)
F5 C8 C5 110.5(9)
F6A C8 C5 112(4)
N1 C9 C11 125.1(7)
N1 C9 C10 121.2(7)
C11 C9 C10 113.6(7)
F7 C10 F9 107.1(8)
F7 C10 F8 107.0(7)
F9 C10 F8 103.7(8)
F7 C10 C9 112.9(8)
F9 C10 C9 113.5(7)
F8 C10 C9 111.9(7)
C12 C11 C9 127.4(7)
C12 C11 H11 116.3
C9 C11 H11 116.3
N2 C12 C11 124.2(7)
N2 C12 C13 119.2(7)
C11 C12 C13 116.6(7)
F12 C13 F11 108.0(9)
F12 C13 F10 106.3(8)
F11 C13 F10 105.0(8)
F12 C13 C12 114.1(8)
F11 C13 C12 111.9(8)
F10 C13 C12 111.0(8)
C15 C14 C19 119.1(7)
C15 C14 N2 119.7(6)
C19 C14 N2 121.2(7)
C14 C15 C16 119.6(7)
C14 C15 H15 120.2
C16 C15 H15 120.2
C17 C16 C15 121.4(7)
C17 C16 C20 121.2(7)
C15 C16 C20 117.4(7)
C16 C17 C18 118.9(7)
C16 C17 H17 120.6
C18 C17 H17 120.6
C17 C18 C19 121.0(7)
C17 C18 C21 120.6(7)
C19 C18 C21 118.3(7)
C18 C19 C14 120.0(7)
C18 C19 H19 120.0
C14 C19 H19 120.0
F13 C20 F15 106.7(8)
F13 C20 F14 107.1(8)
F15 C20 F14 107.5(7)
F13 C20 C16 111.1(7)
F15 C20 C16 111.5(8)
F14 C20 C16 112.6(7)
F17 C21 F18 106.6(7)
F17 C21 F16 106.1(7)
F18 C21 F16 103.6(7)
F17 C21 C18 113.9(7)
F18 C21 C18 113.0(8)
F16 C21 C18 112.8(7)
C26 C22 C23 108.0(7)
C26 C22 C27 127.2(10)
C23 C22 C27 124.2(10)
C26 C22 Ru1 73.5(5)
C23 C22 Ru1 73.6(4)
C27 C22 Ru1 126.0(6)
C24 C23 C22 107.5(7)
C24 C23 C28 127.2(9)
C22 C23 C28 124.5(9)
C24 C23 Ru1 69.1(4)
C22 C23 Ru1 68.0(4)
C28 C23 Ru1 135.5(6)
C23 C24 C25 108.5(7)
C23 C24 C29 128.7(8)
C25 C24 C29 122.1(9)
C23 C24 Ru1 74.1(5)
C25 C24 Ru1 72.5(4)
C29 C24 Ru1 126.2(5)
C26 C25 C24 107.1(8)
C26 C25 C30 126.4(9)
C24 C25 C30 126.2(9)
C26 C25 Ru1 71.5(4)
C24 C25 Ru1 68.7(4)
C30 C25 Ru1 129.8(6)
C25 C26 C22 108.2(7)
C25 C26 C31 128.0(10)
C22 C26 C31 123.4(10)
C25 C26 Ru1 71.4(4)
C22 C26 Ru1 68.6(5)
C31 C26 Ru1 130.8(6)
C22 C27 H27A 109.5
C22 C27 H27B 109.5
H27A C27 H27B 109.5
C22 C27 H27C 109.5
H27A C27 H27C 109.5
H27B C27 H27C 109.5
C23 C28 H28A 109.5
C23 C28 H28B 109.5
H28A C28 H28B 109.5
C23 C28 H28C 109.5
H28A C28 H28C 109.5
H28B C28 H28C 109.5
C24 C29 H29A 109.5
C24 C29 H29B 109.5
H29A C29 H29B 109.5
C24 C29 H29C 109.5
H29A C29 H29C 109.5
H29B C29 H29C 109.5
C25 C30 H30A 109.5
C25 C30 H30B 109.5
H30A C30 H30B 109.5
C25 C30 H30C 109.5
H30A C30 H30C 109.5
H30B C30 H30C 109.5
C26 C31 H31A 109.5
C26 C31 H31B 109.5
H31A C31 H31B 109.5
C26 C31 H31C 109.5
H31A C31 H31C 109.5
H31B C31 H31C 109.5
C37 C32 C33 119.3(7)
C37 C32 N3 119.9(7)
C33 C32 N3 120.8(7)
C34 C33 C32 120.0(8)
C34 C33 H33 120.0
C32 C33 H33 120.0
C35 C34 C33 121.3(8)
C35 C34 C38 120.1(7)
C33 C34 C38 118.5(8)
C34 C35 C36 117.6(7)
C34 C35 H35 121.2
C36 C35 H35 121.2
C37 C36 C35 121.1(7)
C37 C36 C40 118.1(8)
C35 C36 C40 120.9(7)
C32 C37 C36 120.7(7)
C32 C37 H37 119.6
C36 C37 H37 119.6
F19 C38 F21 106.6(7)
F19 C38 F20 106.6(8)
F21 C38 F20 105.2(8)
F19 C38 C34 113.8(8)
F21 C38 C34 113.1(8)
F20 C38 C34 110.9(7)
F22 C40 F24 107.3(9)
F22 C40 F23 107.5(7)
F24 C40 F23 107.2(8)
F22 C40 C36 111.6(8)
F24 C40 C36 111.1(7)
F23 C40 C36 111.9(8)
N3 C41 C43 124.0(7)
N3 C41 C42 119.9(7)
C43 C41 C42 116.1(7)
F26 C42 F27 105.1(8)
F26 C42 F25 106.7(8)
F27 C42 F25 103.8(8)
F26 C42 C41 114.4(9)
F27 C42 C41 112.2(7)
F25 C42 C41 113.8(8)
C44 C43 C41 128.5(7)
C44 C43 H43 115.8
C41 C43 H43 115.8
N4 C44 C43 123.3(7)
N4 C44 C45 121.4(7)
C43 C44 C45 115.3(7)
F30 C45 F28 107.3(9)
F30 C45 F29 105.9(8)
F28 C45 F29 107.3(8)
F30 C45 C44 111.8(7)
F28 C45 C44 112.6(8)
F29 C45 C44 111.6(8)
C47 C46 C51 120.9(7)
C47 C46 N4 121.1(7)
C51 C46 N4 118.1(7)
C46 C47 C48 119.6(8)
C46 C47 H47 120.2
C48 C47 H47 120.2
C49 C48 C47 120.4(8)
C49 C48 C52 120.6(8)
C47 C48 C52 118.9(8)
C50 C49 C48 118.7(7)
C50 C49 H49 120.6
C48 C49 H49 120.6
C49 C50 C51 121.7(7)
C49 C50 C53 120.3(7)
C51 C50 C53 117.9(7)
C50 C51 C46 118.7(7)
C50 C51 H51 120.7
C46 C51 H51 120.7
F32A C52 F33 85(3)
F32A C52 F31 132(2)
F33 C52 F31 104.3(8)
F33 C52 F32B 112.0(11)
F31 C52 F32B 101.7(12)
F32A C52 C48 106.2(18)
F33 C52 C48 112.4(9)
F31 C52 C48 112.3(8)
F32B C52 C48 113.3(8)
F36 C53 F34 108.4(8)
F36 C53 F35 107.0(8)
F34 C53 F35 107.5(7)
F36 C53 C50 111.1(7)
F34 C53 C50 111.1(8)
F35 C53 C50 111.7(7)
C58 C54 C55 108.7(8)
C58 C54 C59 125.1(9)
C55 C54 C59 125.7(8)
C58 C54 Ru2 73.6(5)
C55 C54 Ru2 73.0(4)
C59 C54 Ru2 125.8(6)
C56 C55 C54 106.2(7)
C56 C55 C60 127.2(9)
C54 C55 C60 125.5(9)
C56 C55 Ru2 69.1(4)
C54 C55 Ru2 68.3(4)
C60 C55 Ru2 136.2(6)
C55 C56 C57 110.1(7)
C55 C56 C61 124.8(9)
C57 C56 C61 124.5(9)
C55 C56 Ru2 73.4(5)
C57 C56 Ru2 73.0(4)
C61 C56 Ru2 127.4(5)
C58 C57 C56 106.7(7)
C58 C57 C62 128.1(9)
C56 C57 C62 124.8(9)
C58 C57 Ru2 71.6(5)
C56 C57 Ru2 68.4(4)
C62 C57 Ru2 130.8(6)
C57 C58 C54 107.9(7)
C57 C58 C63 127.8(9)
C54 C58 C63 124.0(9)
C57 C58 Ru2 71.0(5)
C54 C58 Ru2 68.1(5)
C63 C58 Ru2 131.2(6)
C54 C59 H59A 109.5
C54 C59 H59B 109.5
H59A C59 H59B 109.5
C54 C59 H59C 109.5
H59A C59 H59C 109.5
H59B C59 H59C 109.5
C55 C60 H60A 109.5
C55 C60 H60B 109.5
H60A C60 H60B 109.5
C55 C60 H60C 109.5
H60A C60 H60C 109.5
H60B C60 H60C 109.5
C56 C61 H61A 109.5
C56 C61 H61B 109.5
H61A C61 H61B 109.5
C56 C61 H61C 109.5
H61A C61 H61C 109.5
H61B C61 H61C 109.5
C57 C62 H62A 109.5
C57 C62 H62B 109.5
H62A C62 H62B 109.5
C57 C62 H62C 109.5
H62A C62 H62C 109.5
H62B C62 H62C 109.5
C58 C63 H63A 109.5
C58 C63 H63B 109.5
H63A C63 H63B 109.5
C58 C63 H63C 109.5
H63A C63 H63C 109.5
H63B C63 H63C 109.5
C69 C64 C65 121.1(10)
C69 C64 H64 119.5
C65 C64 H64 119.5
C66 C65 C64 119.0(10)
C66 C65 H65 120.5
C64 C65 H65 120.5
C65 C66 C67 121.6(11)
C65 C66 H66 119.2
C67 C66 H66 119.2
C66 C67 C68 118.4(11)
C66 C67 H67 120.8
C68 C67 H67 120.8
C69 C68 C67 120.5(10)
C69 C68 H68 119.7
C67 C68 H68 119.7
C64 C69 C68 119.3(11)
C64 C69 H69 120.4
C68 C69 H69 120.4
C75 C70 C71 121.0(11)
C75 C70 H70 119.5
C71 C70 H70 119.5
C72B C71 C70 115.7(13)
C72A C71 C70 115.4(16)
C72B C71 H71 118.1
C72A C71 H71 122.3
C70 C71 H71 122.3
C71 C72A C73A 119.5(18)
C71 C72A H72A 120.2
C73A C72A H72A 120.2
C74 C73A C72A 120.2(19)
C74 C73A H73A 119.9
C72A C73A H73A 119.9
C71 C72B C73B 121.0(18)
C71 C72B H72B 119.5
C73B C72B H72B 119.5
C74 C73B C72B 120.9(17)
C74 C73B H73B 119.5
C72B C73B H73B 119.5
C75 C74 C73B 118.2(14)
C75 C74 C73A 115(2)
C75 C74 H74 122.6
C73B C74 H74 112.7
C73A C74 H74 122.6
C74 C75 C70 121.9(12)
C74 C75 H75 119.0
C70 C75 H75 119.0
C8 F4 F6A 61(7)
C8 F6A F4 51(3)
C9 N1 C1 116.1(6)
C9 N1 Ru1 126.9(5)
C1 N1 Ru1 117.0(5)
C12 N2 C14 116.6(6)
C12 N2 Ru1 126.6(5)
C14 N2 Ru1 116.6(4)
C41 N3 C32 115.5(6)
C41 N3 Ru2 127.4(5)
C32 N3 Ru2 117.0(4)
C44 N4 C46 114.4(6)
C44 N4 Ru2 127.6(5)
C46 N4 Ru2 117.9(4)
N1 Ru1 N2 89.6(2)
N1 Ru1 C22 133.4(3)
N2 Ru1 C22 118.9(3)
N1 Ru1 C24 137.5(3)
N2 Ru1 C24 116.8(3)
C22 Ru1 C24 63.8(3)
N1 Ru1 C25 106.7(3)
N2 Ru1 C25 154.5(3)
C22 Ru1 C25 63.3(3)
C24 Ru1 C25 38.8(3)
N1 Ru1 C26 105.5(3)
N2 Ru1 C26 156.1(3)
C22 Ru1 C26 37.9(4)
C24 Ru1 C26 63.5(3)
C25 Ru1 C26 37.1(3)
N1 Ru1 C23 168.0(3)
N2 Ru1 C23 102.4(3)
C22 Ru1 C23 38.4(3)
C24 Ru1 C23 36.8(3)
C25 Ru1 C23 62.6(3)
C26 Ru1 C23 62.8(3)
N4 Ru2 N3 89.3(2)
N4 Ru2 C54 119.9(3)
N3 Ru2 C54 132.9(3)
N4 Ru2 C56 115.8(3)
N3 Ru2 C56 138.3(3)
C54 Ru2 C56 64.0(3)
N4 Ru2 C55 101.5(3)
N3 Ru2 C55 169.0(3)
C54 Ru2 C55 38.7(3)
C56 Ru2 C55 37.5(3)
N4 Ru2 C57 152.8(3)
N3 Ru2 C57 107.2(3)
C54 Ru2 C57 63.9(3)
C56 Ru2 C57 38.7(3)
C55 Ru2 C57 63.8(3)
N4 Ru2 C58 157.8(3)
N3 Ru2 C58 105.4(3)
C54 Ru2 C58 38.3(3)
C56 Ru2 C58 63.5(3)
C55 Ru2 C58 63.7(3)
C57 Ru2 C58 37.4(3)

loop_
_geom_bond_atom_site_label_1
_geom_bond_atom_site_label_2
_geom_bond_distance
C1 C6 1.380(11)
C1 C2 1.390(11)
C1 N1 1.463(10)
C2 C3 1.391(12)
C2 H2 0.9500
C3 C4 1.377(11)
C3 C7 1.517(13)
C4 C5 1.407(12)
C4 H4 0.9500
C5 C6 1.390(12)
C5 C8 1.514(12)
C6 H6 0.9500
C7 F1 1.334(10)
C7 F2 1.336(11)
C7 F3 1.354(11)
C8 F6B 1.300(12)
C8 F4 1.329(13)
C8 F5 1.343(12)
C8 F6A 1.49(14)
C9 N1 1.334(10)
C9 C11 1.403(11)
C9 C10 1.526(11)
C10 F7 1.327(11)
C10 F9 1.340(10)
C10 F8 1.364(12)
C11 C12 1.386(12)
C11 H11 0.9500
C12 N2 1.369(10)
C12 C13 1.517(12)
C13 F12 1.327(13)
C13 F11 1.329(12)
C13 F10 1.357(10)
C14 C15 1.404(11)
C14 C19 1.404(10)
C14 N2 1.436(10)
C15 C16 1.407(12)
C15 H15 0.9500
C16 C17 1.381(11)
C16 C20 1.524(12)
C17 C18 1.392(11)
C17 H17 0.9500
C18 C19 1.401(11)
C18 C21 1.479(11)
C19 H19 0.9500
C20 F13 1.330(10)
C20 F15 1.337(11)
C20 F14 1.338(10)
C21 F17 1.344(10)
C21 F18 1.347(11)
C21 F16 1.361(11)
C22 C26 1.416(13)
C22 C23 1.438(12)
C22 C27 1.522(12)
C22 Ru1 2.148(8)
C23 C24 1.385(12)
C23 C28 1.500(12)
C23 Ru1 2.222(8)
C24 C25 1.452(11)
C24 C29 1.512(11)
C24 Ru1 2.159(7)
C25 C26 1.407(13)
C25 C30 1.525(13)
C25 Ru1 2.210(8)
C26 C31 1.524(12)
C26 Ru1 2.211(8)
C27 H27A 0.9800
C27 H27B 0.9800
C27 H27C 0.9800
C28 H28A 0.9800
C28 H28B 0.9800
C28 H28C 0.9800
C29 H29A 0.9800
C29 H29B 0.9800
C29 H29C 0.9800
C30 H30A 0.9800
C30 H30B 0.9800
C30 H30C 0.9800
C31 H31A 0.9800
C31 H31B 0.9800
C31 H31C 0.9800
C32 C37 1.379(11)
C32 C33 1.399(11)
C32 N3 1.464(9)
C33 C34 1.395(11)
C33 H33 0.9500
C34 C35 1.392(12)
C34 C38 1.502(13)
C35 C36 1.409(12)
C35 H35 0.9500
C36 C37 1.387(11)
C36 C40 1.525(12)
C37 H37 0.9500
C38 F19 1.330(11)
C38 F21 1.355(10)
C38 F20 1.358(11)
C40 F22 1.328(12)
C40 F24 1.334(11)
C40 F23 1.336(10)
C41 N3 1.351(10)
C41 C43 1.379(11)
C41 C42 1.521(12)
C42 F26 1.336(12)
C42 F27 1.355(10)
C42 F25 1.357(13)
C43 C44 1.374(11)
C43 H43 0.9500
C44 N4 1.370(10)
C44 C45 1.539(12)
C45 F30 1.331(10)
C45 F28 1.339(13)
C45 F29 1.345(12)
C46 C47 1.385(11)
C46 C51 1.395(11)
C46 N4 1.456(9)
C47 C48 1.403(11)
C47 H47 0.9500
C48 C49 1.396(12)
C48 C52 1.512(12)
C49 C50 1.388(12)
C49 H49 0.9500
C50 C51 1.395(11)
C50 C53 1.539(12)
C51 H51 0.9500
C52 F32A 1.32(4)
C52 F33 1.317(12)
C52 F31 1.345(12)
C52 F32B 1.370(15)
C53 F36 1.326(10)
C53 F34 1.326(10)
C53 F35 1.332(11)
C54 C58 1.436(12)
C54 C55 1.445(12)
C54 C59 1.517(12)
C54 Ru2 2.148(8)
C55 C56 1.406(12)
C55 C60 1.496(12)
C55 Ru2 2.210(8)
C56 C57 1.447(12)
C56 C61 1.528(11)
C56 Ru2 2.154(7)
C57 C58 1.423(13)
C57 C62 1.509(12)
C57 Ru2 2.215(8)
C58 C63 1.510(11)
C58 Ru2 2.223(7)
C59 H59A 0.9800
C59 H59B 0.9800
C59 H59C 0.9800
C60 H60A 0.9800
C60 H60B 0.9800
C60 H60C 0.9800
C61 H61A 0.9800
C61 H61B 0.9800
C61 H61C 0.9800
C62 H62A 0.9800
C62 H62B 0.9800
C62 H62C 0.9800
C63 H63A 0.9800
C63 H63B 0.9800
C63 H63C 0.9800
C64 C69 1.355(15)
C64 C65 1.400(16)
C64 H64 0.9500
C65 C66 1.359(16)
C65 H65 0.9500
C66 C67 1.369(16)
C66 H66 0.9500
C67 C68 1.408(16)
C67 H67 0.9500
C68 C69 1.378(15)
C68 H68 0.9500
C69 H69 0.9500
C70 C75 1.369(19)
C70 C71 1.395(19)
C70 H70 0.9500
C71 C72B 1.37(3)
C71 C72A 1.378(15)
C71 H71 0.9500
C72A C73A 1.39(3)
C72A H72A 0.9500
C73A C74 1.37(2)
C73A H73A 0.9500
C72B C73B 1.38(3)
C72B H72B 0.9500
C73B C74 1.370(17)
C73B H73B 0.9500
C74 C75 1.317(19)
C74 H74 0.9500
C75 H75 0.9500
F4 F6A 1.59(10)
N1 Ru1 2.055(6)
N2 Ru1 2.056(6)
N3 Ru2 2.035(6)
N4 Ru2 2.025(6)

loop_
_geom_torsion_atom_site_label_1
_geom_torsion_atom_site_label_2
_geom_torsion_atom_site_label_3
_geom_torsion_atom_site_label_4
_geom_torsion
C6 C1 C2 C3 -1.3(12)
N1 C1 C2 C3 -179.7(7)
C1 C2 C3 C4 0.5(12)
C1 C2 C3 C7 178.6(7)
C2 C3 C4 C5 -0.2(12)
C7 C3 C4 C5 -178.2(8)
C3 C4 C5 C6 0.6(12)
C3 C4 C5 C8 -178.3(8)
C2 C1 C6 C5 1.7(12)
N1 C1 C6 C5 -179.9(7)
C4 C5 C6 C1 -1.3(12)
C8 C5 C6 C1 177.6(8)
C4 C3 C7 F1 -134.0(8)
C2 C3 C7 F1 48.0(11)
C4 C3 C7 F2 -12.3(12)
C2 C3 C7 F2 169.6(7)
C4 C3 C7 F3 106.8(9)
C2 C3 C7 F3 -71.2(10)
C6 C5 C8 F6B 172.5(11)
C4 C5 C8 F6B -8.6(15)
C6 C5 C8 F4 -61.0(12)
C4 C5 C8 F4 117.9(10)
C6 C5 C8 F5 54.0(12)
C4 C5 C8 F5 -127.1(9)
C6 C5 C8 F6A -135(7)
C4 C5 C8 F6A 44(7)
N1 C9 C10 F7 55.8(11)
C11 C9 C10 F7 -121.2(8)
N1 C9 C10 F9 178.0(8)
C11 C9 C10 F9 0.9(12)
N1 C9 C10 F8 -65.0(10)
C11 C9 C10 F8 117.9(8)
N1 C9 C11 C12 0.5(14)
C10 C9 C11 C12 177.5(8)
C9 C11 C12 N2 -2.6(14)
C9 C11 C12 C13 178.7(8)
N2 C12 C13 F12 -63.9(11)
C11 C12 C13 F12 114.9(9)
N2 C12 C13 F11 59.2(12)
C11 C12 C13 F11 -122.0(9)
N2 C12 C13 F10 176.2(8)
C11 C12 C13 F10 -5.0(13)
C19 C14 C15 C16 0.3(11)
N2 C14 C15 C16 -178.8(7)
C14 C15 C16 C17 0.5(12)
C14 C15 C16 C20 -179.5(8)
C15 C16 C17 C18 -0.1(12)
C20 C16 C17 C18 179.9(8)
C16 C17 C18 C19 -1.1(12)
C16 C17 C18 C21 -179.2(8)
C17 C18 C19 C14 1.9(12)
C21 C18 C19 C14 -180.0(7)
C15 C14 C19 C18 -1.4(11)
N2 C14 C19 C18 177.6(7)
C17 C16 C20 F13 -122.6(9)
C15 C16 C20 F13 57.4(12)
C17 C16 C20 F15 118.4(9)
C15 C16 C20 F15 -61.5(10)
C17 C16 C20 F14 -2.5(12)
C15 C16 C20 F14 177.6(7)
C17 C18 C21 F17 -3.6(12)
C19 C18 C21 F17 178.2(8)
C17 C18 C21 F18 -125.5(8)
C19 C18 C21 F18 56.3(10)
C17 C18 C21 F16 117.4(9)
C19 C18 C21 F16 -60.8(10)
C26 C22 C23 C24 8.1(8)
C27 C22 C23 C24 179.3(7)
Ru1 C22 C23 C24 -57.9(5)
C26 C22 C23 C28 -163.0(8)
C27 C22 C23 C28 8.3(12)
Ru1 C22 C23 C28 131.0(8)
C26 C22 C23 Ru1 66.0(5)
C27 C22 C23 Ru1 -122.8(8)
C22 C23 C24 C25 -7.6(9)
C28 C23 C24 C25 163.2(8)
Ru1 C23 C24 C25 -64.8(5)
C22 C23 C24 C29 -178.7(7)
C28 C23 C24 C29 -8.0(13)
Ru1 C23 C24 C29 124.0(8)
C22 C23 C24 Ru1 57.2(5)
C28 C23 C24 Ru1 -132.0(8)
C23 C24 C25 C26 4.3(9)
C29 C24 C25 C26 176.2(7)
Ru1 C24 C25 C26 -61.5(5)
C23 C24 C25 C30 -169.6(8)
C29 C24 C25 C30 2.2(13)
Ru1 C24 C25 C30 124.5(9)
C23 C24 C25 Ru1 65.8(5)
C29 C24 C25 Ru1 -122.3(7)
C24 C25 C26 C22 0.7(9)
C30 C25 C26 C22 174.7(8)
Ru1 C25 C26 C22 -59.0(5)
C24 C25 C26 C31 -172.6(8)
C30 C25 C26 C31 1.4(13)
Ru1 C25 C26 C31 127.7(9)
C24 C25 C26 Ru1 59.7(5)
C30 C25 C26 Ru1 -126.3(8)
C23 C22 C26 C25 -5.3(8)
C27 C22 C26 C25 -176.3(7)
Ru1 C22 C26 C25 60.7(5)
C23 C22 C26 C31 168.3(8)
C27 C22 C26 C31 -2.6(13)
Ru1 C22 C26 C31 -125.6(8)
C23 C22 C26 Ru1 -66.1(5)
C27 C22 C26 Ru1 123.0(8)
C37 C32 C33 C34 1.8(11)
N3 C32 C33 C34 180.0(7)
C32 C33 C34 C35 -2.2(13)
C32 C33 C34 C38 -178.7(8)
C33 C34 C35 C36 1.6(12)
C38 C34 C35 C36 178.0(8)
C34 C35 C36 C37 -0.7(12)
C34 C35 C36 C40 179.2(8)
C33 C32 C37 C36 -0.9(11)
N3 C32 C37 C36 -179.1(7)
C35 C36 C37 C32 0.3(12)
C40 C36 C37 C32 -179.5(7)
C35 C34 C38 F19 -124.1(9)
C33 C34 C38 F19 52.4(11)
C35 C34 C38 F21 -2.2(13)
C33 C34 C38 F21 174.3(8)
C35 C34 C38 F20 115.8(9)
C33 C34 C38 F20 -67.7(11)
C37 C36 C40 F22 -61.1(10)
C35 C36 C40 F22 119.1(9)
C37 C36 C40 F24 58.6(12)
C35 C36 C40 F24 -121.3(9)
C37 C36 C40 F23 178.4(7)
C35 C36 C40 F23 -1.5(12)
N3 C41 C42 F26 55.1(12)
C43 C41 C42 F26 -122.8(9)
N3 C41 C42 F27 174.7(8)
C43 C41 C42 F27 -3.3(13)
N3 C41 C42 F25 -67.8(11)
C43 C41 C42 F25 114.2(9)
N3 C41 C43 C44 1.5(16)
C42 C41 C43 C44 179.3(9)
C41 C43 C44 N4 -2.1(16)
C41 C43 C44 C45 174.7(9)
N4 C44 C45 F30 176.6(8)
C43 C44 C45 F30 -0.3(13)
N4 C44 C45 F28 55.6(12)
C43 C44 C45 F28 -121.2(9)
N4 C44 C45 F29 -65.1(11)
C43 C44 C45 F29 118.1(9)
C51 C46 C47 C48 -0.4(12)
N4 C46 C47 C48 179.7(7)
C46 C47 C48 C49 0.9(13)
C46 C47 C48 C52 178.3(8)
C47 C48 C49 C50 -0.8(13)
C52 C48 C49 C50 -178.2(8)
C48 C49 C50 C51 0.2(13)
C48 C49 C50 C53 -178.0(8)
C49 C50 C51 C46 0.4(12)
C53 C50 C51 C46 178.6(7)
C47 C46 C51 C50 -0.3(11)
N4 C46 C51 C50 179.6(7)
C49 C48 C52 F32A -29(3)
C47 C48 C52 F32A 153(3)
C49 C48 C52 F33 -120.7(10)
C47 C48 C52 F33 61.9(12)
C49 C48 C52 F31 122.0(9)
C47 C48 C52 F31 -55.4(12)
C49 C48 C52 F32B 7.5(17)
C47 C48 C52 F32B -170.0(13)
C49 C50 C53 F36 -133.9(8)
C51 C50 C53 F36 47.8(11)
C49 C50 C53 F34 -13.2(11)
C51 C50 C53 F34 168.5(7)
C49 C50 C53 F35 106.8(9)
C51 C50 C53 F35 -71.5(9)
C58 C54 C55 C56 -6.6(9)
C59 C54 C55 C56 -178.9(8)
Ru2 C54 C55 C56 58.9(5)
C58 C54 C55 C60 162.4(8)
C59 C54 C55 C60 -9.9(13)
Ru2 C54 C55 C60 -132.1(8)
C58 C54 C55 Ru2 -65.5(6)
C59 C54 C55 Ru2 122.2(8)
C54 C55 C56 C57 5.7(9)
C60 C55 C56 C57 -163.0(8)
Ru2 C55 C56 C57 64.2(5)
C54 C55 C56 C61 177.2(7)
C60 C55 C56 C61 8.4(13)
Ru2 C55 C56 C61 -124.3(8)
C54 C55 C56 Ru2 -58.5(5)
C60 C55 C56 Ru2 132.8(8)
C55 C56 C57 C58 -2.8(9)
C61 C56 C57 C58 -174.2(7)
Ru2 C56 C57 C58 61.7(6)
C55 C56 C57 C62 170.0(8)
C61 C56 C57 C62 -1.5(13)
Ru2 C56 C57 C62 -125.5(9)
C55 C56 C57 Ru2 -64.5(6)
C61 C56 C57 Ru2 124.0(8)
C56 C57 C58 C54 -1.4(9)
C62 C57 C58 C54 -173.8(9)
Ru2 C57 C58 C54 58.2(6)
C56 C57 C58 C63 172.5(7)
C62 C57 C58 C63 0.0(14)
Ru2 C57 C58 C63 -127.9(8)
C56 C57 C58 Ru2 -59.7(5)
C62 C57 C58 Ru2 127.9(9)
C55 C54 C58 C57 5.0(9)
C59 C54 C58 C57 177.4(8)
Ru2 C54 C58 C57 -60.1(6)
C55 C54 C58 C63 -169.2(7)
C59 C54 C58 C63 3.2(14)
Ru2 C54 C58 C63 125.7(8)
C55 C54 C58 Ru2 65.1(6)
C59 C54 C58 Ru2 -122.5(9)
C69 C64 C65 C66 -3.3(15)
C64 C65 C66 C67 0.7(16)
C65 C66 C67 C68 2.2(17)
C66 C67 C68 C69 -2.7(18)
C65 C64 C69 C68 2.7(16)
C67 C68 C69 C64 0.3(17)
C75 C70 C71 C72B -11(4)
C75 C70 C71 C72A 12(4)
C72B C71 C72A C73A 91(7)
C70 C71 C72A C73A -4(8)
C71 C72A C73A C74 -17(10)
C72A C71 C72B C73B -84(5)
C70 C71 C72B C73B 9(6)
C71 C72B C73B C74 -1(6)
C72B C73B C74 C75 -8(5)
C72B C73B C74 C73A 82(4)
C72A C73A C74 C75 31(7)
C72A C73A C74 C73B -73(6)
C73B C74 C75 C70 7(4)
C73A C74 C75 C70 -24(4)
C71 C70 C75 C74 2.7(18)
F6B C8 F4 F6A 22(5)
F5 C8 F4 F6A 135(5)
C5 C8 F4 F6A -106(5)
F6B C8 F6A F4 -151(5)
F5 C8 F6A F4 -87(8)
C5 C8 F6A F4 106(2)
C11 C9 N1 C1 -173.5(7)
C10 C9 N1 C1 9.8(11)
C11 C9 N1 Ru1 3.6(11)
C10 C9 N1 Ru1 -173.1(6)
C6 C1 N1 C9 -91.2(9)
C2 C1 N1 C9 87.2(8)
C6 C1 N1 Ru1 91.4(7)
C2 C1 N1 Ru1 -90.2(7)
C11 C12 N2 C14 -175.3(8)
C13 C12 N2 C14 3.4(11)
C11 C12 N2 Ru1 0.2(12)
C13 C12 N2 Ru1 178.9(6)
C15 C14 N2 C12 84.3(9)
C19 C14 N2 C12 -94.7(9)
C15 C14 N2 Ru1 -91.7(7)
C19 C14 N2 Ru1 89.3(7)
C43 C41 N3 C32 -175.7(8)
C42 C41 N3 C32 6.5(11)
C43 C41 N3 Ru2 -1.2(12)
C42 C41 N3 Ru2 -179.0(7)
C37 C32 N3 C41 82.8(9)
C33 C32 N3 C41 -95.4(9)
C37 C32 N3 Ru2 -92.3(7)
C33 C32 N3 Ru2 89.6(7)
C43 C44 N4 C46 -175.4(8)
C45 C44 N4 C46 8.0(11)
C43 C44 N4 Ru2 2.5(12)
C45 C44 N4 Ru2 -174.1(7)
C47 C46 N4 C44 -92.9(9)
C51 C46 N4 C44 87.2(9)
C47 C46 N4 Ru2 89.0(8)
C51 C46 N4 Ru2 -90.9(7)
C9 N1 Ru1 N2 -4.3(6)
C1 N1 Ru1 N2 172.8(5)
C9 N1 Ru1 C22 126.8(6)
C1 N1 Ru1 C22 -56.1(7)
C9 N1 Ru1 C24 -135.5(6)
C1 N1 Ru1 C24 41.5(7)
C9 N1 Ru1 C25 -164.4(6)
C1 N1 Ru1 C25 12.7(6)
C9 N1 Ru1 C26 157.0(6)
C1 N1 Ru1 C26 -26.0(6)
C9 N1 Ru1 C23 169.0(12)
C1 N1 Ru1 C23 -14.0(16)
C12 N2 Ru1 N1 2.4(7)
C14 N2 Ru1 N1 177.9(5)
C12 N2 Ru1 C22 -138.9(6)
C14 N2 Ru1 C22 36.7(6)
C12 N2 Ru1 C24 147.7(6)
C14 N2 Ru1 C24 -36.8(6)
C12 N2 Ru1 C25 133.2(8)
C14 N2 Ru1 C25 -51.3(9)
C12 N2 Ru1 C26 -127.6(8)
C14 N2 Ru1 C26 47.9(9)
C12 N2 Ru1 C23 -176.1(7)
C14 N2 Ru1 C23 -0.6(6)
C26 C22 Ru1 N1 52.0(6)
C23 C22 Ru1 N1 167.0(4)
C27 C22 Ru1 N1 -72.3(12)
C26 C22 Ru1 N2 172.6(5)
C23 C22 Ru1 N2 -72.4(5)
C27 C22 Ru1 N2 48.3(11)
C26 C22 Ru1 C24 -79.7(5)
C23 C22 Ru1 C24 35.3(4)
C27 C22 Ru1 C24 156.0(12)
C26 C22 Ru1 C25 -36.2(5)
C23 C22 Ru1 C25 78.8(5)
C27 C22 Ru1 C25 -160.5(12)
C23 C22 Ru1 C26 115.0(6)
C27 C22 Ru1 C26 -124.3(13)
C26 C22 Ru1 C23 -115.0(6)
C27 C22 Ru1 C23 120.7(12)
C23 C24 Ru1 N1 -163.4(4)
C25 C24 Ru1 N1 -47.5(7)
C29 C24 Ru1 N1 69.9(10)
C23 C24 Ru1 N2 74.0(5)
C25 C24 Ru1 N2 -170.1(5)
C29 C24 Ru1 N2 -52.7(10)
C23 C24 Ru1 C22 -36.7(5)
C25 C24 Ru1 C22 79.2(6)
C29 C24 Ru1 C22 -163.4(10)
C23 C24 Ru1 C25 -115.9(7)
C29 C24 Ru1 C25 117.4(11)
C23 C24 Ru1 C26 -79.2(5)
C25 C24 Ru1 C26 36.7(5)
C29 C24 Ru1 C26 154.1(10)
C25 C24 Ru1 C23 115.9(7)
C29 C24 Ru1 C23 -126.7(10)
C26 C25 Ru1 N1 -93.7(5)
C24 C25 Ru1 N1 148.6(5)
C30 C25 Ru1 N1 28.6(10)
C26 C25 Ru1 N2 138.5(7)
C24 C25 Ru1 N2 20.9(10)
C30 C25 Ru1 N2 -99.1(11)
C26 C25 Ru1 C22 36.9(5)
C24 C25 Ru1 C22 -80.7(6)
C30 C25 Ru1 C22 159.3(11)
C26 C25 Ru1 C24 117.6(7)
C30 C25 Ru1 C24 -120.0(12)
C24 C25 Ru1 C26 -117.6(7)
C30 C25 Ru1 C26 122.4(11)
C26 C25 Ru1 C23 80.2(5)
C24 C25 Ru1 C23 -37.4(5)
C30 C25 Ru1 C23 -157.4(11)
C25 C26 Ru1 N1 97.4(5)
C22 C26 Ru1 N1 -143.6(5)
C31 C26 Ru1 N1 -27.2(12)
C25 C26 Ru1 N2 -135.2(7)
C22 C26 Ru1 N2 -16.2(10)
C31 C26 Ru1 N2 100.2(12)
C25 C26 Ru1 C22 -119.1(7)
C31 C26 Ru1 C22 116.4(13)
C25 C26 Ru1 C24 -38.3(5)
C22 C26 Ru1 C24 80.7(5)
C31 C26 Ru1 C24 -162.9(13)
C22 C26 Ru1 C25 119.1(7)
C31 C26 Ru1 C25 -124.6(13)
C25 C26 Ru1 C23 -79.8(5)
C22 C26 Ru1 C23 39.2(5)
C31 C26 Ru1 C23 155.6(13)
C24 C23 Ru1 N1 68.3(15)
C22 C23 Ru1 N1 -51.8(16)
C28 C23 Ru1 N1 -169.3(12)
C24 C23 Ru1 N2 -118.6(4)
C22 C23 Ru1 N2 121.3(5)
C28 C23 Ru1 N2 3.8(11)
C24 C23 Ru1 C22 120.1(6)
C28 C23 Ru1 C22 -117.5(13)
C22 C23 Ru1 C24 -120.1(6)
C28 C23 Ru1 C24 122.4(13)
C24 C23 Ru1 C25 39.4(4)
C22 C23 Ru1 C25 -80.7(5)
C28 C23 Ru1 C25 161.8(12)
C24 C23 Ru1 C26 81.4(5)
C22 C23 Ru1 C26 -38.7(5)
C28 C23 Ru1 C26 -156.2(13)
C44 N4 Ru2 N3 -1.8(7)
C46 N4 Ru2 N3 176.1(5)
C44 N4 Ru2 C54 139.3(7)
C46 N4 Ru2 C54 -42.9(7)
C44 N4 Ru2 C56 -147.3(7)
C46 N4 Ru2 C56 30.6(7)
C44 N4 Ru2 C55 175.9(7)
C46 N4 Ru2 C55 -6.2(6)
C44 N4 Ru2 C57 -130.3(7)
C46 N4 Ru2 C57 47.6(9)
C44 N4 Ru2 C58 130.2(8)
C46 N4 Ru2 C58 -52.0(10)
C41 N3 Ru2 N4 1.2(7)
C32 N3 Ru2 N4 175.6(5)
C41 N3 Ru2 C54 -130.7(7)
C32 N3 Ru2 C54 43.7(7)
C41 N3 Ru2 C56 131.0(7)
C32 N3 Ru2 C56 -54.6(7)
C41 N3 Ru2 C55 -167.1(15)
C32 N3 Ru2 C55 7.3(19)
C41 N3 Ru2 C57 159.2(7)
C32 N3 Ru2 C57 -26.4(6)
C41 N3 Ru2 C58 -161.8(7)
C32 N3 Ru2 C58 12.6(6)
C58 C54 Ru2 N4 -174.5(4)
C55 C54 Ru2 N4 69.5(5)
C59 C54 Ru2 N4 -52.7(9)
C58 C54 Ru2 N3 -53.5(6)
C55 C54 Ru2 N3 -169.6(4)
C59 C54 Ru2 N3 68.2(9)
C58 C54 Ru2 C56 79.4(6)
C55 C54 Ru2 C56 -36.7(5)
C59 C54 Ru2 C56 -158.8(9)
C58 C54 Ru2 C55 116.1(7)
C59 C54 Ru2 C55 -122.2(10)
C58 C54 Ru2 C57 36.2(5)
C55 C54 Ru2 C57 -79.9(5)
C59 C54 Ru2 C57 158.0(9)
C55 C54 Ru2 C58 -116.1(7)
C59 C54 Ru2 C58 121.8(10)
C55 C56 Ru2 N4 -74.5(5)
C57 C56 Ru2 N4 167.7(5)
C61 C56 Ru2 N4 46.9(10)
C55 C56 Ru2 N3 164.0(4)
C57 C56 Ru2 N3 46.2(6)
C61 C56 Ru2 N3 -74.6(11)
C55 C56 Ru2 C54 37.8(5)
C57 C56 Ru2 C54 -80.1(5)
C61 C56 Ru2 C54 159.1(11)
C57 C56 Ru2 C55 -117.8(6)
C61 C56 Ru2 C55 121.4(12)
C55 C56 Ru2 C57 117.8(7)
C61 C56 Ru2 C57 -120.8(12)
C55 C56 Ru2 C58 80.7(5)
C57 C56 Ru2 C58 -37.1(5)
C61 C56 Ru2 C58 -157.9(11)
C56 C55 Ru2 N4 117.7(5)
C54 C55 Ru2 N4 -124.0(5)
C60 C55 Ru2 N4 -4.7(12)
C56 C55 Ru2 N3 -74.2(17)
C54 C55 Ru2 N3 44.1(18)
C60 C55 Ru2 N3 163.4(14)
C56 C55 Ru2 C54 -118.3(7)
C60 C55 Ru2 C54 119.3(13)
C54 C55 Ru2 C56 118.3(7)
C60 C55 Ru2 C56 -122.4(13)
C56 C55 Ru2 C57 -38.0(5)
C54 C55 Ru2 C57 80.3(5)
C60 C55 Ru2 C57 -160.4(12)
C56 C55 Ru2 C58 -79.9(5)
C54 C55 Ru2 C58 38.4(5)
C60 C55 Ru2 C58 157.7(12)
C58 C57 Ru2 N4 -142.1(6)
C56 C57 Ru2 N4 -24.9(9)
C62 C57 Ru2 N4 93.0(11)
C58 C57 Ru2 N3 92.9(5)
C56 C57 Ru2 N3 -149.8(4)
C62 C57 Ru2 N3 -31.9(10)
C58 C57 Ru2 C54 -37.0(5)
C56 C57 Ru2 C54 80.2(5)
C62 C57 Ru2 C54 -161.9(11)
C58 C57 Ru2 C56 -117.2(7)
C62 C57 Ru2 C56 117.9(12)
C58 C57 Ru2 C55 -80.3(5)
C56 C57 Ru2 C55 36.9(5)
C62 C57 Ru2 C55 154.9(11)
C56 C57 Ru2 C58 117.2(7)
C62 C57 Ru2 C58 -124.8(12)
C57 C58 Ru2 N4 132.0(7)
C54 C58 Ru2 N4 12.8(10)
C63 C58 Ru2 N4 -103.8(10)
C57 C58 Ru2 N3 -98.4(5)
C54 C58 Ru2 N3 142.4(5)
C63 C58 Ru2 N3 25.7(10)
C57 C58 Ru2 C54 119.2(7)
C63 C58 Ru2 C54 -116.6(12)
C57 C58 Ru2 C56 38.4(5)
C54 C58 Ru2 C56 -80.9(5)
C63 C58 Ru2 C56 162.5(11)
C57 C58 Ru2 C55 80.5(5)
C54 C58 Ru2 C55 -38.8(5)
C63 C58 Ru2 C55 -155.4(11)
C54 C58 Ru2 C57 -119.2(7)
C63 C58 Ru2 C57 124.1(12)
